data_7105297
loop_
_publ_author_name
'Carr, James L'
'Offermann, Daniel A'
'Holdom, Mary D'
'Dusart, Philip'
'White, Andrew J P'
'Beavil, Andrew J'
'Leatherbarrow, Robin J'
'Lindell, Stephen D'
'Sutton, Brian J'
'Spivey, Alan C'

_publ_section_title
;
 Total synthesis of (+/-)-aspercyclide A and its C19 methyl ether.
;
_journal_issue 11
_journal_name_full 'Chemical communications (Cambridge, England)'
_journal_page_first 1824
_journal_page_last 1826
_journal_paper_doi 10.1039/b923528k
_journal_volume 46
_journal_year 2010
_chemical_formula_moiety 'C18 H25 Br O3'
_chemical_formula_sum 'C18 H25 Br O3'
_chemical_formula_weight 369.29
_chemical_name_systematic
;
?
;
_space_group_IT_number 14
_symmetry_cell_setting monoclinic
_symmetry_space_group_name_Hall '-P 2ybc'
_symmetry_space_group_name_H-M 'P 1 21/c 1'
_atom_sites_solution_hydrogens geom
_atom_sites_solution_primary direct
_atom_sites_solution_secondary difmap
_audit_creation_method SHELXL-97
_cell_angle_alpha 90
_cell_angle_beta 92.5603(5)
_cell_angle_gamma 90
_cell_formula_units_Z 4
_cell_length_a 7.80269(5)
_cell_length_b 14.86805(8)
_cell_length_c 15.69840(8)
_cell_measurement_reflns_used 13958
_cell_measurement_temperature 173(2)
_cell_measurement_theta_max 71.2081
_cell_measurement_theta_min 2.8083
_cell_volume 1819.366(18)
_computing_cell_refinement 'CrysAlis RED, Oxford Diffraction Ltd'
_computing_data_collection 'CrysAlis CCD, Oxford Diffraction Ltd'
_computing_data_reduction 'CrysAlis RED, Oxford Diffraction Ltd'
_computing_molecular_graphics 'Bruker SHELXTL'
_computing_publication_material 'Bruker SHELXTL'
_computing_structure_refinement 'SHELXL-97 (Sheldrick, 1997)'
_computing_structure_solution 'SHELXS-97 (Sheldrick, 1990)'
_diffrn_ambient_temperature 173(2)
_diffrn_detector_area_resol_mean 8.2556
_diffrn_measured_fraction_theta_full 0.990
_diffrn_measured_fraction_theta_max 0.990
_diffrn_measurement_device_type 'OD Xcalibur PX Ultra'
_diffrn_measurement_method 'phi and omega scans'
_diffrn_radiation_monochromator graphite
_diffrn_radiation_source 'Enhance Ultra (Cu) X-ray Source'
_diffrn_radiation_type CuK\a
_diffrn_radiation_wavelength 1.54184
_diffrn_reflns_av_R_equivalents 0.0294
_diffrn_reflns_av_sigmaI/netI 0.0164
_diffrn_reflns_limit_h_max 9
_diffrn_reflns_limit_h_min -8
_diffrn_reflns_limit_k_max 17
_diffrn_reflns_limit_k_min -18
_diffrn_reflns_limit_l_max 18
_diffrn_reflns_limit_l_min -19
_diffrn_reflns_number 25997
_diffrn_reflns_theta_full 71.45
_diffrn_reflns_theta_max 71.45
_diffrn_reflns_theta_min 4.10
_diffrn_standards_number 0
_exptl_absorpt_coefficient_mu 3.154
_exptl_absorpt_correction_T_max 1.00000
_exptl_absorpt_correction_T_min 0.65872
_exptl_absorpt_correction_type multi-scan
_exptl_absorpt_process_details
;
CrysAlis RED, Oxford Diffraction Ltd.,
Version 1.171.32.5 (release 08-05-2007 CrysAlis171 .NET)
(compiled May 8 2007,13:10:02)
Empirical absorption correction using spherical harmonics,
implemented in SCALE3 ABSPACK scaling algorithm.
;
_exptl_crystal_colour Colourless
_exptl_crystal_density_diffrn 1.348
_exptl_crystal_density_method 'not measured'
_exptl_crystal_description plates
_exptl_crystal_F_000 768
_exptl_crystal_size_max 0.22
_exptl_crystal_size_mid 0.15
_exptl_crystal_size_min 0.01
_refine_diff_density_max 0.300
_refine_diff_density_min -0.337
_refine_diff_density_rms 0.046
_refine_ls_extinction_coef 0.00053(13)
_refine_ls_extinction_expression Fc^*^=kFc[1+0.001xFc^2^\l^3^/sin(2\q)]^-1/4^
_refine_ls_extinction_method SHELXL
_refine_ls_goodness_of_fit_ref 1.101
_refine_ls_hydrogen_treatment constr
_refine_ls_matrix_type full
_refine_ls_number_parameters 201
_refine_ls_number_reflns 3516
_refine_ls_number_restraints 0
_refine_ls_restrained_S_all 1.101
_refine_ls_R_factor_all 0.0321
_refine_ls_R_factor_gt 0.0255
_refine_ls_shift/su_max 0.002
_refine_ls_shift/su_mean 0.000
_refine_ls_structure_factor_coef Fsqd
_refine_ls_weighting_details 'calc w=1/[\s^2^(Fo^2^)+(0.0501P)^2^+0.0140P] where P=(Fo^2^+2Fc^2^)/3'
_refine_ls_weighting_scheme calc
_refine_ls_wR_factor_gt 0.0729
_refine_ls_wR_factor_ref 0.0761
_reflns_number_gt 2910
_reflns_number_total 3516
_reflns_threshold_expression >2sigma(I)
_cod_data_source_file b923528k.txt
_cod_data_source_block 7a
_cod_depositor_comments
;
The following automatic conversions were performed:
'_symmetry_cell_setting' value 'Monoclinic' changed to 'monoclinic'
according to '/home/saulius/struct/CIF-dictionaries/cif_core.dic'
dictionary named 'cif_core.dic' version 2.4.1 from 2010-06-29.

Automatic conversion script
Id: cif_fix_enum 1527 2010-12-29 10:47:43Z saulius 
;
_cod_original_sg_symbol_H-M P2(1)/c
_cod_database_code 7105297

loop_
_symmetry_equiv_pos_as_xyz
'x, y, z'
'-x, y+1/2, -z+1/2'
'-x, -y, -z'
'x, -y-1/2, z-1/2'

loop_
_atom_site_label
_atom_site_type_symbol
_atom_site_fract_x
_atom_site_fract_y
_atom_site_fract_z
_atom_site_U_iso_or_equiv
_atom_site_adp_type
_atom_site_occupancy
_atom_site_symmetry_multiplicity
_atom_site_calc_flag
_atom_site_refinement_flags
_atom_site_disorder_assembly
_atom_site_disorder_group
Br Br 0.10896(3) 0.669974(13) 0.111440(12) 0.04884(10) Uani 1 1 d . . .
C1 C 0.1147(2) 0.55610(11) 0.16591(10) 0.0356(4) Uani 1 1 d . . .
C2 C 0.1093(2) 0.55091(10) 0.25410(10) 0.0320(3) Uani 1 1 d . . .
C3 C 0.1085(2) 0.46701(11) 0.29428(12) 0.0411(4) Uani 1 1 d . . .
C4 C 0.1170(3) 0.39052(12) 0.24399(15) 0.0524(5) Uani 1 1 d . . .
H4A H 0.1163 0.3330 0.2702 0.063 Uiso 1 1 calc R . .
C5 C 0.1266(3) 0.39643(13) 0.15695(16) 0.0572(6) Uani 1 1 d . . .
H5A H 0.1345 0.3430 0.1242 0.069 Uiso 1 1 calc R . .
C6 C 0.1248(2) 0.47908(14) 0.11645(12) 0.0489(5) Uani 1 1 d . . .
H6A H 0.1304 0.4830 0.0562 0.059 Uiso 1 1 calc R . .
C7 C 0.1034(2) 0.63444(11) 0.30719(10) 0.0322(3) Uani 1 1 d . . .
O7 O -0.02294(17) 0.67855(9) 0.31714(10) 0.0521(4) Uani 1 1 d . . .
O8 O 0.25798(15) 0.65280(7) 0.34188(7) 0.0352(3) Uani 1 1 d . . .
C9 C 0.2760(2) 0.73229(10) 0.39606(10) 0.0339(3) Uani 1 1 d . . .
H9A H 0.1611 0.7489 0.4171 0.041 Uiso 1 1 calc R . .
C10 C 0.3938(2) 0.70471(11) 0.47158(10) 0.0358(4) Uani 1 1 d . . .
H10A H 0.4106 0.7579 0.5101 0.043 Uiso 1 1 calc R . .
O11 O 0.29993(18) 0.63766(9) 0.51544(8) 0.0493(3) Uani 1 1 d . . .
C12 C 0.3796(3) 0.61136(15) 0.59458(12) 0.0552(5) Uani 1 1 d . . .
H12A H 0.3095 0.5654 0.6212 0.083 Uiso 1 1 calc R . .
H12B H 0.3908 0.6638 0.6323 0.083 Uiso 1 1 calc R . .
H12C H 0.4936 0.5867 0.5850 0.083 Uiso 1 1 calc R . .
C13 C 0.5659(3) 0.67309(12) 0.44613(11) 0.0413(4) Uani 1 1 d . . .
H13A H 0.5708 0.6236 0.4080 0.050 Uiso 1 1 calc R . .
C14 C 0.7104(3) 0.71003(14) 0.47361(12) 0.0488(4) Uani 1 1 d . . .
H14A H 0.7091 0.7596 0.5118 0.059 Uiso 1 1 calc R . .
H14B H 0.8165 0.6873 0.4554 0.059 Uiso 1 1 calc R . .
C15 C 0.3411(2) 0.80866(11) 0.34198(10) 0.0360(4) Uani 1 1 d . . .
H15A H 0.2619 0.8164 0.2915 0.043 Uiso 1 1 calc R . .
H15B H 0.4548 0.7918 0.3213 0.043 Uiso 1 1 calc R . .
C16 C 0.3577(2) 0.89859(11) 0.38902(10) 0.0377(4) Uani 1 1 d . . .
H16A H 0.2549 0.9079 0.4227 0.045 Uiso 1 1 calc R . .
H16B H 0.4590 0.8964 0.4293 0.045 Uiso 1 1 calc R . .
C17 C 0.3763(2) 0.97747(11) 0.32865(10) 0.0365(4) Uani 1 1 d . . .
H17A H 0.4801 0.9683 0.2957 0.044 Uiso 1 1 calc R . .
H17B H 0.2760 0.9785 0.2877 0.044 Uiso 1 1 calc R . .
C18 C 0.3897(2) 1.06765(11) 0.37327(11) 0.0398(4) Uani 1 1 d . . .
H18A H 0.4926 1.0677 0.4125 0.048 Uiso 1 1 calc R . .
H18B H 0.2880 1.0761 0.4079 0.048 Uiso 1 1 calc R . .
C19 C 0.4014(3) 1.14591(12) 0.31142(12) 0.0460(4) Uani 1 1 d . . .
H19A H 0.4092 1.2025 0.3434 0.069 Uiso 1 1 calc R . .
H19B H 0.2990 1.1468 0.2730 0.069 Uiso 1 1 calc R . .
H19C H 0.5037 1.1388 0.2780 0.069 Uiso 1 1 calc R . .
C20 C 0.0954(3) 0.45960(13) 0.39072(12) 0.0511(5) Uani 1 1 d . . .
H20A H 0.1037 0.3963 0.4077 0.077 Uiso 1 1 calc R . .
H20B H -0.0148 0.4841 0.4072 0.077 Uiso 1 1 calc R . .
H20C H 0.1891 0.4936 0.4192 0.077 Uiso 1 1 calc R . .

loop_
_atom_site_aniso_label
_atom_site_aniso_U_11
_atom_site_aniso_U_22
_atom_site_aniso_U_33
_atom_site_aniso_U_23
_atom_site_aniso_U_13
_atom_site_aniso_U_12
Br 0.05673(15) 0.05335(14) 0.03668(13) 0.01062(8) 0.00478(8) -0.00293(9)
C1 0.0341(9) 0.0379(8) 0.0347(8) -0.0034(7) 0.0011(7) -0.0036(7)
C2 0.0286(8) 0.0330(8) 0.0344(8) -0.0013(6) -0.0002(6) -0.0023(6)
C3 0.0362(9) 0.0350(9) 0.0515(10) 0.0049(7) -0.0054(7) -0.0035(7)
C4 0.0474(11) 0.0331(9) 0.0759(14) 0.0009(9) -0.0054(10) -0.0045(8)
C5 0.0505(12) 0.0420(10) 0.0789(15) -0.0253(10) 0.0013(10) -0.0048(9)
C6 0.0462(11) 0.0562(11) 0.0444(10) -0.0185(8) 0.0035(8) -0.0080(8)
C7 0.0349(9) 0.0351(8) 0.0266(7) 0.0025(6) 0.0015(6) -0.0008(7)
O7 0.0390(8) 0.0577(8) 0.0590(8) -0.0213(6) -0.0047(6) 0.0116(6)
O8 0.0345(6) 0.0350(6) 0.0359(6) -0.0100(4) -0.0001(5) 0.0011(5)
C9 0.0381(9) 0.0339(8) 0.0298(8) -0.0079(6) 0.0018(6) 0.0011(6)
C10 0.0422(9) 0.0359(8) 0.0293(8) -0.0008(6) 0.0017(7) -0.0033(7)
O11 0.0549(8) 0.0540(7) 0.0386(7) 0.0084(6) -0.0013(6) -0.0162(6)
C12 0.0661(14) 0.0592(12) 0.0400(10) 0.0122(9) -0.0016(9) -0.0084(10)
C13 0.0475(11) 0.0432(9) 0.0332(9) 0.0001(7) 0.0008(7) 0.0081(8)
C14 0.0457(11) 0.0557(11) 0.0456(10) 0.0101(8) 0.0086(8) 0.0017(9)
C15 0.0429(9) 0.0363(8) 0.0285(8) -0.0033(6) 0.0003(7) 0.0030(7)
C16 0.0465(10) 0.0362(8) 0.0299(8) -0.0047(6) -0.0012(7) -0.0007(7)
C17 0.0391(9) 0.0402(9) 0.0299(8) -0.0031(6) -0.0012(6) -0.0002(7)
C18 0.0481(10) 0.0373(9) 0.0339(8) -0.0013(7) 0.0018(7) -0.0041(7)
C19 0.0526(12) 0.0417(9) 0.0432(10) 0.0049(8) -0.0022(8) -0.0046(8)
C20 0.0587(12) 0.0487(11) 0.0451(11) 0.0208(8) -0.0061(9) -0.0092(9)

loop_
_atom_type_symbol
_atom_type_description
_atom_type_scat_dispersion_real
_atom_type_scat_dispersion_imag
_atom_type_scat_source
C C 0.0181 0.0091 'International Tables Vol C Tables 4.2.6.8 and 6.1.1.4'
H H 0.0000 0.0000 'International Tables Vol C Tables 4.2.6.8 and 6.1.1.4'
O O 0.0492 0.0322 'International Tables Vol C Tables 4.2.6.8 and 6.1.1.4'
Br Br -0.6763 1.2805 'International Tables Vol C Tables 4.2.6.8 and 6.1.1.4'

loop_
_geom_angle_atom_site_label_1
_geom_angle_atom_site_label_2
_geom_angle_atom_site_label_3
_geom_angle
_geom_angle_site_symmetry_1
_geom_angle_site_symmetry_3
_geom_angle_publ_flag
C6 C1 C2 121.12(17) . . ?
C6 C1 Br 119.03(14) . . ?
C2 C1 Br 119.85(12) . . ?
C1 C2 C3 120.01(15) . . ?
C1 C2 C7 120.77(14) . . ?
C3 C2 C7 119.22(15) . . ?
C4 C3 C2 118.25(17) . . ?
C4 C3 C20 120.81(17) . . ?
C2 C3 C20 120.93(16) . . ?
C5 C4 C3 121.28(18) . . ?
C4 C5 C6 120.91(18) . . ?
C5 C6 C1 118.39(18) . . ?
O7 C7 O8 124.75(15) . . ?
O7 C7 C2 124.84(15) . . ?
O8 C7 C2 110.41(13) . . ?
C7 O8 C9 117.85(12) . . ?
O8 C9 C15 107.80(12) . . ?
O8 C9 C10 105.93(13) . . ?
C15 C9 C10 115.51(14) . . ?
O11 C10 C13 113.25(14) . . ?
O11 C10 C9 104.93(13) . . ?
C13 C10 C9 113.26(14) . . ?
C12 O11 C10 113.53(14) . . ?
C14 C13 C10 123.42(17) . . ?
C9 C15 C16 114.00(13) . . ?
C17 C16 C15 112.46(13) . . ?
C18 C17 C16 113.69(13) . . ?
C17 C18 C19 112.77(14) . . ?

loop_
_geom_bond_atom_site_label_1
_geom_bond_atom_site_label_2
_geom_bond_distance
_geom_bond_site_symmetry_2
_geom_bond_publ_flag
Br C1 1.8964(17) . ?
C1 C6 1.388(2) . ?
C1 C2 1.389(2) . ?
C2 C3 1.398(2) . ?
C2 C7 1.498(2) . ?
C3 C4 1.388(3) . ?
C3 C20 1.526(3) . ?
C4 C5 1.375(3) . ?
C5 C6 1.383(3) . ?
C7 O7 1.200(2) . ?
C7 O8 1.329(2) . ?
O8 C9 1.4591(18) . ?
C9 C15 1.519(2) . ?
C9 C10 1.524(2) . ?
C10 O11 1.432(2) . ?
C10 C13 1.494(3) . ?
O11 C12 1.419(2) . ?
C13 C14 1.310(3) . ?
C15 C16 1.530(2) . ?
C16 C17 1.519(2) . ?
C17 C18 1.514(2) . ?
C18 C19 1.521(2) . ?

loop_
_cod_related_entry_id
_cod_related_entry_database
_cod_related_entry_code
1 ChemSpider 26996583
